data_4080140
loop_
_publ_author_name
'Kaneko, Hiroshi'
'Dietrich, H. Martin'
'Sch\"adle, Christoph'
'Maichle-M\"ossmer, C\"acilia'
'Tsurugi, Hayato'
'T\"ornroos, Karl W.'
'Mashima, Kazushi'
'Anwander, Reiner'

_publ_section_title
;
 Synthesis of Rare-Earth-Metal Iminopyrrolyl Complexes from Alkyl
 Precursors: Ln\\rightarrow Al N-Ancillary Ligand Transfer
;
_journal_issue 5
_journal_name_full Organometallics
_journal_page_first 1199
_journal_paper_doi 10.1021/om301002n
_journal_volume 32
_journal_year 2013
_chemical_formula_moiety 'C37 H51 N2 Y, C6 H6'
_chemical_formula_sum 'C43 H57 N2 Y'
_chemical_formula_weight 690.82
_chemical_name_systematic
; 
 ? 
;
_space_group_IT_number 14
_symmetry_cell_setting monoclinic
_symmetry_space_group_name_Hall '-P 2ybc'
_symmetry_space_group_name_H-M 'P 1 21/c 1'
_atom_sites_solution_hydrogens geom
_atom_sites_solution_primary direct
_atom_sites_solution_secondary difmap
_audit_creation_method SHELXL-97
_cell_angle_alpha 90.00
_cell_angle_beta 92.7700(10)
_cell_angle_gamma 90.00
_cell_formula_units_Z 4
_cell_length_a 9.9779(4)
_cell_length_b 16.8309(6)
_cell_length_c 21.9970(8)
_cell_measurement_reflns_used 15934
_cell_measurement_temperature 120(2)
_cell_measurement_theta_max 30.04
_cell_measurement_theta_min 2.21
_cell_volume 3689.8(2)
_computing_cell_refinement
;
Bruker (2004). SAINT, version 6.45a, Bruker AXS Inc., Madison, 
Wisconsin, USA.
;
_computing_data_collection
;
Bruker (1999). SMART, version 5.054, Bruker AXS Inc., Madison, 
Wisconsin, USA.
;
_computing_data_reduction
;
Bruker (2004). SAINT, version 6.45a, Bruker AXS Inc., Madison, 
Wisconsin, USA.
;
_computing_molecular_graphics
;
Farrugia, L. J. (1999). ORTEP3 for Windows. Version 1.05. University 
of Glasgow, Scotland.
;
_computing_publication_material
;
Bruker AXS (2003). SHELXTL. Version 6.14. Bruker AXS Inc., Madison, 
Wisconsin, USA.
;
_computing_structure_refinement
;
Sheldrick, G. M. (2008). Acta Crystallographica, A64, 112-122.
;
_computing_structure_solution
;     
Sheldrick, G. M. (2008). Acta Crystallographica, A64, 112-122.
;
_diffrn_ambient_temperature 120(2)
_diffrn_detector_area_resol_mean '48 \um'
_diffrn_measured_fraction_theta_full 0.999
_diffrn_measured_fraction_theta_max 0.999
_diffrn_measurement_device_type 'Bruker-AXS SMART 2K CCD'
_diffrn_measurement_method 'omega scans'
_diffrn_radiation_monochromator graphite
_diffrn_radiation_source 'normal-focus sealed tube'
_diffrn_radiation_type MoK\a
_diffrn_radiation_wavelength 0.71073
_diffrn_reflns_av_R_equivalents 0.0417
_diffrn_reflns_av_sigmaI/netI 0.0304
_diffrn_reflns_limit_h_max 14
_diffrn_reflns_limit_h_min -14
_diffrn_reflns_limit_k_max 23
_diffrn_reflns_limit_k_min -23
_diffrn_reflns_limit_l_max 30
_diffrn_reflns_limit_l_min -30
_diffrn_reflns_number 62133
_diffrn_reflns_theta_full 30.06
_diffrn_reflns_theta_max 30.06
_diffrn_reflns_theta_min 1.52
_diffrn_standards_decay_% 0
_diffrn_standards_interval_count 1
_diffrn_standards_interval_time 28h
_exptl_absorpt_coefficient_mu 1.612
_exptl_absorpt_correction_T_max 0.8426
_exptl_absorpt_correction_T_min 0.5056
_exptl_absorpt_correction_type numerical
_exptl_absorpt_process_details
;
Bruker AXS (2003). SHELXTL. Version 6.14. 
Bruker AXS Inc., Madison, Wisconsin, USA. 
;
_exptl_crystal_colour colourless
_exptl_crystal_density_diffrn 1.244
_exptl_crystal_density_method 'not measured'
_exptl_crystal_description lath
_exptl_crystal_F_000 1472
_exptl_crystal_size_max 0.49
_exptl_crystal_size_mid 0.12
_exptl_crystal_size_min 0.11
_refine_diff_density_max 0.565
_refine_diff_density_min -0.429
_refine_diff_density_rms 0.062
_refine_ls_extinction_method none
_refine_ls_goodness_of_fit_ref 1.045
_refine_ls_hydrogen_treatment constr
_refine_ls_matrix_type full
_refine_ls_number_parameters 429
_refine_ls_number_reflns 10793
_refine_ls_number_restraints 0
_refine_ls_restrained_S_all 1.045
_refine_ls_R_factor_all 0.0492
_refine_ls_R_factor_gt 0.0318
_refine_ls_shift/su_max 0.002
_refine_ls_shift/su_mean 0.000
_refine_ls_structure_factor_coef Fsqd
_refine_ls_weighting_details 'calc w=1/[\s^2^(Fo^2^)+(0.0286P)^2^+2.6119P] where P=(Fo^2^+2Fc^2^)/3'
_refine_ls_weighting_scheme calc
_refine_ls_wR_factor_gt 0.0704
_refine_ls_wR_factor_ref 0.0777
_reflns_number_gt 8717
_reflns_number_total 10793
_reflns_threshold_expression I>2\s(I)
_cod_data_source_file om301002n_si_001.cif
_cod_data_source_block Compound5
_cod_original_sg_symbol_H-M 'P 21/c'
_cod_database_code 4080140

loop_
_symmetry_equiv_pos_as_xyz
'x, y, z'
'-x, y+1/2, -z+1/2'
'-x, -y, -z'
'x, -y-1/2, z-1/2'

loop_
_atom_site_label
_atom_site_type_symbol
_atom_site_fract_x
_atom_site_fract_y
_atom_site_fract_z
_atom_site_U_iso_or_equiv
_atom_site_adp_type
_atom_site_occupancy
_atom_site_symmetry_multiplicity
_atom_site_calc_flag
_atom_site_refinement_flags
Y1 Y 0.313975(14) 0.740999(8) 0.421543(6) 0.01194(4) Uani 1 1 d .
N1 N 0.50752(13) 0.80546(8) 0.45897(6) 0.0148(2) Uani 1 1 d .
C1 C 0.61343(16) 0.79718(10) 0.49897(7) 0.0188(3) Uani 1 1 d .
H1 H 0.6405 0.7482 0.5172 0.023 Uiso 1 1 calc R
N2 N 0.32370(13) 0.87304(7) 0.36683(6) 0.0139(2) Uani 1 1 d .
C2 C 0.67869(16) 0.86987(10) 0.51038(8) 0.0208(3) Uani 1 1 d .
H2 H 0.7561 0.8787 0.5364 0.025 Uiso 1 1 calc R
C3 C 0.60762(16) 0.92629(10) 0.47610(7) 0.0192(3) Uani 1 1 d .
H3 H 0.6265 0.9815 0.4741 0.023 Uiso 1 1 calc R
C4 C 0.50193(15) 0.88576(9) 0.44475(7) 0.0146(3) Uani 1 1 d .
C5 C 0.41067(15) 0.91612(9) 0.39953(7) 0.0147(3) Uani 1 1 d .
H5 H 0.4120 0.9717 0.3921 0.018 Uiso 1 1 calc R
C6 C 0.27301(16) 0.91091(9) 0.31155(7) 0.0151(3) Uani 1 1 d .
C7 C 0.36311(16) 0.94834(9) 0.27251(7) 0.0164(3) Uani 1 1 d .
C8 C 0.31119(18) 0.98417(10) 0.21912(8) 0.0226(3) Uani 1 1 d .
H8 H 0.3704 1.0117 0.1939 0.027 Uiso 1 1 calc R
C9 C 0.17626(19) 0.98070(11) 0.20194(8) 0.0270(4) Uani 1 1 d .
H9 H 0.1431 1.0050 0.1652 0.032 Uiso 1 1 calc R
C10 C 0.09042(17) 0.94130(11) 0.23909(8) 0.0243(4) Uani 1 1 d .
H10 H -0.0019 0.9374 0.2267 0.029 Uiso 1 1 calc R
C11 C 0.13504(16) 0.90699(9) 0.29416(7) 0.0178(3) Uani 1 1 d .
C12 C 0.51577(16) 0.94968(9) 0.28224(7) 0.0172(3) Uani 1 1 d .
H12 H 0.5412 0.9144 0.3175 0.021 Uiso 1 1 calc R
C13 C 0.58443(18) 0.91838(11) 0.22616(8) 0.0247(4) Uani 1 1 d .
H13A H 0.6801 0.9102 0.2363 0.037 Uiso 1 1 calc R
H13B H 0.5737 0.9571 0.1930 0.037 Uiso 1 1 calc R
H13C H 0.5433 0.8678 0.2133 0.037 Uiso 1 1 calc R
C14 C 0.56719(18) 1.03360(10) 0.29702(8) 0.0239(4) Uani 1 1 d .
H14A H 0.6650 1.0324 0.3036 0.036 Uiso 1 1 calc R
H14B H 0.5265 1.0529 0.3339 0.036 Uiso 1 1 calc R
H14C H 0.5429 1.0692 0.2630 0.036 Uiso 1 1 calc R
C15 C 0.03025(16) 0.86939(10) 0.33278(8) 0.0209(3) Uani 1 1 d .
H15 H 0.0769 0.8452 0.3695 0.025 Uiso 1 1 calc R
C16 C -0.0472(2) 0.80386(13) 0.29790(9) 0.0322(4) Uani 1 1 d .
H16A H 0.0151 0.7618 0.2869 0.048 Uiso 1 1 calc R
H16B H -0.0907 0.8262 0.2608 0.048 Uiso 1 1 calc R
H16C H -0.1155 0.7817 0.3236 0.048 Uiso 1 1 calc R
C17 C -0.0674(2) 0.93333(12) 0.35399(9) 0.0321(4) Uani 1 1 d .
H17A H -0.0171 0.9744 0.3769 0.048 Uiso 1 1 calc R
H17B H -0.1328 0.9089 0.3801 0.048 Uiso 1 1 calc R
H17C H -0.1145 0.9574 0.3184 0.048 Uiso 1 1 calc R
C18 C 0.48282(16) 0.68637(9) 0.34144(7) 0.0160(3) Uani 1 1 d .
C19 C 0.35357(16) 0.68251(9) 0.31196(7) 0.0164(3) Uani 1 1 d .
C20 C 0.27823(16) 0.62350(9) 0.34183(7) 0.0167(3) Uani 1 1 d .
C21 C 0.36253(16) 0.59065(9) 0.38952(7) 0.0171(3) Uani 1 1 d .
C22 C 0.48791(16) 0.63024(9) 0.38944(7) 0.0161(3) Uani 1 1 d .
C23 C 0.59954(17) 0.73597(10) 0.32326(8) 0.0227(3) Uani 1 1 d .
H23A H 0.6712 0.7012 0.3100 0.034 Uiso 1 1 calc R
H23B H 0.6330 0.7677 0.3581 0.034 Uiso 1 1 calc R
H23C H 0.5705 0.7714 0.2898 0.034 Uiso 1 1 calc R
C24 C 0.31014(19) 0.72459(10) 0.25386(7) 0.0225(3) Uani 1 1 d .
H24A H 0.3346 0.6925 0.2189 0.034 Uiso 1 1 calc R
H24B H 0.3548 0.7764 0.2524 0.034 Uiso 1 1 calc R
H24C H 0.2127 0.7323 0.2525 0.034 Uiso 1 1 calc R
C25 C 0.14233(18) 0.59293(11) 0.32085(9) 0.0267(4) Uani 1 1 d .
H25A H 0.1475 0.5689 0.2805 0.040 Uiso 1 1 calc R
H25B H 0.0781 0.6370 0.3188 0.040 Uiso 1 1 calc R
H25C H 0.1126 0.5529 0.3496 0.040 Uiso 1 1 calc R
C26 C 0.33882(19) 0.51665(10) 0.42576(8) 0.0241(4) Uani 1 1 d .
H26A H 0.3984 0.4743 0.4127 0.036 Uiso 1 1 calc R
H26B H 0.2452 0.4998 0.4191 0.036 Uiso 1 1 calc R
H26C H 0.3574 0.5276 0.4691 0.036 Uiso 1 1 calc R
C27 C 0.60976(17) 0.60940(11) 0.42909(8) 0.0236(3) Uani 1 1 d .
H27A H 0.6488 0.5599 0.4146 0.035 Uiso 1 1 calc R
H27B H 0.5839 0.6025 0.4712 0.035 Uiso 1 1 calc R
H27C H 0.6760 0.6522 0.4273 0.035 Uiso 1 1 calc R
C28 C 0.26297(16) 0.78316(9) 0.53629(7) 0.0164(3) Uani 1 1 d .
C29 C 0.15043(16) 0.80952(9) 0.50003(7) 0.0169(3) Uani 1 1 d .
C30 C 0.08042(15) 0.74093(10) 0.47763(7) 0.0183(3) Uani 1 1 d .
C31 C 0.15007(16) 0.67277(10) 0.50037(7) 0.0185(3) Uani 1 1 d .
C32 C 0.26445(16) 0.69885(10) 0.53602(7) 0.0182(3) Uani 1 1 d .
C33 C 0.35091(18) 0.83592(11) 0.57607(8) 0.0223(3) Uani 1 1 d .
H33A H 0.2983 0.8585 0.6083 0.033 Uiso 1 1 calc R
H33B H 0.3865 0.8790 0.5515 0.033 Uiso 1 1 calc R
H33C H 0.4254 0.8048 0.5943 0.033 Uiso 1 1 calc R
C34 C 0.10494(18) 0.89473(10) 0.49569(8) 0.0231(3) Uani 1 1 d .
H34A H 0.1092 0.9186 0.5364 0.035 Uiso 1 1 calc R
H34B H 0.0124 0.8968 0.4786 0.035 Uiso 1 1 calc R
H34C H 0.1636 0.9242 0.4693 0.035 Uiso 1 1 calc R
C35 C -0.05855(17) 0.73712(12) 0.44847(9) 0.0266(4) Uani 1 1 d .
H35A H -0.1204 0.7160 0.4777 0.040 Uiso 1 1 calc R
H35B H -0.0586 0.7023 0.4127 0.040 Uiso 1 1 calc R
H35C H -0.0873 0.7906 0.4359 0.040 Uiso 1 1 calc R
C36 C 0.08973(19) 0.59085(10) 0.49920(9) 0.0277(4) Uani 1 1 d .
H36A H 0.0084 0.5908 0.5224 0.042 Uiso 1 1 calc R
H36B H 0.1546 0.5530 0.5174 0.042 Uiso 1 1 calc R
H36C H 0.0669 0.5754 0.4570 0.042 Uiso 1 1 calc R
C37 C 0.36016(19) 0.64785(11) 0.57386(8) 0.0263(4) Uani 1 1 d .
H37A H 0.3332 0.6474 0.6161 0.039 Uiso 1 1 calc R
H37B H 0.4512 0.6694 0.5723 0.039 Uiso 1 1 calc R
H37C H 0.3584 0.5935 0.5578 0.039 Uiso 1 1 calc R
C1S C 0.1313(5) 0.28825(16) 0.37584(11) 0.0712(11) Uani 1 1 d .
H1S H 0.1258 0.3396 0.3935 0.085 Uiso 1 1 calc R
C2S C 0.0214(3) 0.24164(19) 0.37123(12) 0.0597(8) Uani 1 1 d .
H2S H -0.0612 0.2601 0.3858 0.072 Uiso 1 1 calc R
C3S C 0.0286(3) 0.16943(18) 0.34618(12) 0.0553(8) Uani 1 1 d .
H3S H -0.0491 0.1367 0.3431 0.066 Uiso 1 1 calc R
C4S C 0.1452(4) 0.14267(17) 0.32531(11) 0.0679(10) Uani 1 1 d .
H4S H 0.1496 0.0914 0.3075 0.081 Uiso 1 1 calc R
C5S C 0.2557(3) 0.1889(3) 0.32986(14) 0.0867(15) Uani 1 1 d .
H5S H 0.3380 0.1704 0.3152 0.104 Uiso 1 1 calc R
C6S C 0.2489(4) 0.2623(3) 0.35558(16) 0.0863(15) Uani 1 1 d .
H6S H 0.3264 0.2950 0.3592 0.104 Uiso 1 1 calc R

loop_
_atom_site_aniso_label
_atom_site_aniso_U_11
_atom_site_aniso_U_22
_atom_site_aniso_U_33
_atom_site_aniso_U_23
_atom_site_aniso_U_13
_atom_site_aniso_U_12
Y1 0.01117(6) 0.01159(6) 0.01312(6) -0.00085(5) 0.00113(4) -0.00090(5)
N1 0.0141(6) 0.0156(6) 0.0146(6) 0.0000(5) 0.0004(5) -0.0010(5)
C1 0.0162(7) 0.0222(8) 0.0177(7) 0.0002(6) -0.0017(6) 0.0016(6)
N2 0.0133(6) 0.0147(6) 0.0136(6) 0.0003(5) 0.0001(5) 0.0008(5)
C2 0.0143(7) 0.0280(9) 0.0199(8) -0.0031(7) -0.0026(6) -0.0029(6)
C3 0.0180(8) 0.0205(8) 0.0192(8) -0.0027(6) 0.0019(6) -0.0056(6)
C4 0.0146(7) 0.0155(7) 0.0138(7) -0.0012(5) 0.0021(5) -0.0016(5)
C5 0.0151(7) 0.0139(7) 0.0153(7) -0.0002(5) 0.0038(6) -0.0010(5)
C6 0.0179(7) 0.0132(7) 0.0139(7) -0.0002(5) -0.0006(6) 0.0022(5)
C7 0.0183(7) 0.0142(7) 0.0165(7) 0.0005(6) 0.0002(6) 0.0014(6)
C8 0.0257(9) 0.0228(8) 0.0193(8) 0.0058(6) 0.0007(7) 0.0028(7)
C9 0.0274(9) 0.0323(10) 0.0208(8) 0.0085(7) -0.0039(7) 0.0064(7)
C10 0.0185(8) 0.0293(9) 0.0244(9) 0.0039(7) -0.0051(7) 0.0041(7)
C11 0.0172(7) 0.0175(7) 0.0187(8) -0.0005(6) -0.0005(6) 0.0019(6)
C12 0.0171(7) 0.0182(7) 0.0165(7) 0.0017(6) 0.0020(6) 0.0001(6)
C13 0.0240(9) 0.0292(9) 0.0215(8) 0.0017(7) 0.0064(7) 0.0027(7)
C14 0.0228(8) 0.0213(8) 0.0278(9) 0.0012(7) 0.0025(7) -0.0057(7)
C15 0.0144(7) 0.0262(9) 0.0221(8) 0.0008(7) -0.0010(6) 0.0012(6)
C16 0.0253(9) 0.0392(11) 0.0319(10) -0.0024(8) 0.0000(8) -0.0104(8)
C17 0.0260(10) 0.0380(11) 0.0328(10) 0.0041(8) 0.0064(8) 0.0127(8)
C18 0.0167(7) 0.0146(7) 0.0169(7) -0.0026(6) 0.0036(6) 0.0010(6)
C19 0.0184(7) 0.0152(7) 0.0155(7) -0.0029(6) 0.0009(6) 0.0021(6)
C20 0.0176(7) 0.0155(7) 0.0171(7) -0.0051(6) 0.0005(6) -0.0008(6)
C21 0.0196(8) 0.0124(7) 0.0194(8) -0.0016(6) 0.0031(6) 0.0004(6)
C22 0.0166(7) 0.0150(7) 0.0168(7) -0.0021(6) 0.0009(6) 0.0026(6)
C23 0.0209(8) 0.0219(8) 0.0259(8) -0.0007(7) 0.0081(6) -0.0024(6)
C24 0.0302(9) 0.0210(8) 0.0163(7) -0.0012(6) -0.0008(6) 0.0055(7)
C25 0.0234(9) 0.0253(9) 0.0312(10) -0.0070(7) -0.0028(7) -0.0060(7)
C26 0.0323(10) 0.0147(7) 0.0259(9) 0.0019(6) 0.0068(7) 0.0010(6)
C27 0.0214(8) 0.0236(8) 0.0256(9) -0.0014(7) -0.0023(7) 0.0058(7)
C28 0.0177(7) 0.0180(7) 0.0137(7) -0.0011(6) 0.0040(6) -0.0023(6)
C29 0.0171(7) 0.0170(7) 0.0170(7) -0.0023(6) 0.0048(6) 0.0004(6)
C30 0.0143(7) 0.0218(8) 0.0193(7) -0.0020(6) 0.0048(6) -0.0025(6)
C31 0.0183(8) 0.0178(8) 0.0201(8) -0.0020(6) 0.0072(6) -0.0041(6)
C32 0.0196(8) 0.0187(8) 0.0165(7) 0.0021(6) 0.0040(6) -0.0009(6)
C33 0.0246(9) 0.0264(9) 0.0159(8) -0.0033(6) 0.0023(6) -0.0064(7)
C34 0.0265(9) 0.0200(8) 0.0233(8) -0.0026(6) 0.0055(7) 0.0043(7)
C35 0.0155(8) 0.0344(10) 0.0299(9) -0.0036(8) 0.0024(7) -0.0039(7)
C36 0.0287(9) 0.0205(8) 0.0348(10) -0.0034(7) 0.0114(8) -0.0081(7)
C37 0.0299(10) 0.0245(9) 0.0245(9) 0.0063(7) 0.0016(7) 0.0017(7)
C1S 0.152(4) 0.0352(13) 0.0248(12) 0.0016(10) -0.0097(17) -0.0137(18)
C2S 0.0622(17) 0.081(2) 0.0378(13) 0.0210(14) 0.0286(12) 0.0296(16)
C3S 0.0539(16) 0.0619(17) 0.0481(15) 0.0245(13) -0.0173(12) -0.0275(14)
C4S 0.128(3) 0.0477(16) 0.0274(12) -0.0015(11) -0.0054(16) 0.0383(18)
C5S 0.0462(17) 0.171(4) 0.0455(17) 0.056(2) 0.0233(14) 0.056(2)
C6S 0.062(2) 0.137(4) 0.0562(19) 0.066(2) -0.0327(16) -0.064(2)

loop_
_atom_type_symbol
_atom_type_description
_atom_type_scat_dispersion_real
_atom_type_scat_dispersion_imag
_atom_type_scat_source
C C 0.0033 0.0016 'International Tables Vol C Tables 4.2.6.8 and 6.1.1.4'
H H 0.0000 0.0000 'International Tables Vol C Tables 4.2.6.8 and 6.1.1.4'
N N 0.0061 0.0033 'International Tables Vol C Tables 4.2.6.8 and 6.1.1.4'
Y Y -2.7962 3.5667 'International Tables Vol C Tables 4.2.6.8 and 6.1.1.4'

loop_
_exptl_crystal_face_index_h
_exptl_crystal_face_index_k
_exptl_crystal_face_index_l
_exptl_crystal_face_perp_dist
1.00 0.00 0.00 0.2450
-1.00 0.00 0.00 0.2450
0.00 1.00 2.00 0.0600
0.00 -1.00 -2.00 0.0600
0.00 1.00 -1.00 0.0550
0.00 -1.00 1.00 0.0550

loop_
_geom_angle_atom_site_label_1
_geom_angle_atom_site_label_2
_geom_angle_atom_site_label_3
_geom_angle
N1 Y1 N2 73.09(4)
N1 Y1 C19 109.68(5)
N2 Y1 C19 83.28(4)
N1 Y1 C20 131.49(5)
N2 Y1 C20 110.30(5)
C19 Y1 C20 31.16(5)
N1 Y1 C18 81.63(5)
N2 Y1 C18 87.05(4)
C19 Y1 C18 30.94(5)
C20 Y1 C18 51.27(5)
N1 Y1 C22 83.12(5)
N2 Y1 C22 116.59(5)
C19 Y1 C22 51.08(5)
C20 Y1 C22 51.14(5)
C18 Y1 C22 30.84(5)
N1 Y1 C21 112.06(5)
N2 Y1 C21 133.88(5)
C19 Y1 C21 51.17(5)
C20 Y1 C21 30.98(5)
C18 Y1 C21 50.99(5)
C22 Y1 C21 30.77(5)
N1 Y1 C32 88.77(5)
N2 Y1 C32 133.70(5)
C19 Y1 C32 142.84(5)
C20 Y1 C32 113.43(5)
C18 Y1 C32 132.93(5)
C22 Y1 C32 102.44(5)
C21 Y1 C32 92.34(5)
N1 Y1 C30 124.05(5)
N2 Y1 C30 105.81(5)
C19 Y1 C30 125.98(5)
C20 Y1 C30 102.17(5)
C18 Y1 C30 153.44(5)
C22 Y1 C30 135.32(5)
C21 Y1 C30 106.99(5)
C32 Y1 C30 50.71(5)
N1 Y1 C29 95.26(5)
N2 Y1 C29 88.12(4)
C19 Y1 C29 149.76(5)
C20 Y1 C29 132.55(5)
C18 Y1 C29 174.85(5)
C22 Y1 C29 153.16(5)
C21 Y1 C29 134.17(5)
C32 Y1 C29 50.72(5)
C30 Y1 C29 30.71(5)
N1 Y1 C28 74.76(5)
N2 Y1 C28 103.15(4)
C19 Y1 C28 173.19(5)
C20 Y1 C28 142.13(5)
C18 Y1 C28 150.00(5)
C22 Y1 C28 125.97(5)
C21 Y1 C28 122.70(5)
C32 Y1 C28 30.59(5)
C30 Y1 C28 50.44(5)
C29 Y1 C28 30.50(5)
N1 Y1 C31 119.27(5)
N2 Y1 C31 135.88(5)
C19 Y1 C31 123.24(5)
C20 Y1 C31 92.36(5)
C18 Y1 C31 134.57(5)
C22 Y1 C31 107.18(5)
C21 Y1 C31 83.67(5)
C32 Y1 C31 30.65(5)
C30 Y1 C31 30.57(5)
C29 Y1 C31 50.57(5)
C28 Y1 C31 50.35(5)
C1 N1 C4 105.62(13)
C1 N1 Y1 142.35(11)
C4 N1 Y1 110.50(10)
N1 C1 C2 111.63(15)
N1 C1 H1 124.2
C2 C1 H1 124.2
C5 N2 C6 114.32(13)
C5 N2 Y1 105.25(10)
C6 N2 Y1 140.23(10)
C3 C2 C1 106.22(14)
C3 C2 H2 126.9
C1 C2 H2 126.9
C2 C3 C4 106.61(14)
C2 C3 H3 126.7
C4 C3 H3 126.7
N1 C4 C3 109.90(14)
N1 C4 C5 121.93(14)
C3 C4 C5 127.74(15)
N2 C5 C4 124.82(14)
N2 C5 H5 117.6
C4 C5 H5 117.6
C11 C6 C7 119.60(14)
C11 C6 N2 120.34(14)
C7 C6 N2 119.95(13)
C8 C7 C6 118.68(15)
C8 C7 C12 115.97(14)
C6 C7 C12 125.28(14)
C9 C8 C7 121.88(16)
C9 C8 H8 119.1
C7 C8 H8 119.1
C10 C9 C8 118.84(16)
C10 C9 H9 120.6
C8 C9 H9 120.6
C9 C10 C11 122.08(16)
C9 C10 H10 119.0
C11 C10 H10 119.0
C10 C11 C6 118.80(15)
C10 C11 C15 117.33(15)
C6 C11 C15 123.84(14)
C7 C12 C14 111.38(13)
C7 C12 C13 111.31(14)
C14 C12 C13 109.24(14)
C7 C12 H12 108.3
C14 C12 H12 108.3
C13 C12 H12 108.3
C12 C13 H13A 109.5
C12 C13 H13B 109.5
H13A C13 H13B 109.5
C12 C13 H13C 109.5
H13A C13 H13C 109.5
H13B C13 H13C 109.5
C12 C14 H14A 109.5
C12 C14 H14B 109.5
H14A C14 H14B 109.5
C12 C14 H14C 109.5
H14A C14 H14C 109.5
H14B C14 H14C 109.5
C11 C15 C16 111.39(14)
C11 C15 C17 109.97(15)
C16 C15 C17 110.13(15)
C11 C15 H15 108.4
C16 C15 H15 108.4
C17 C15 H15 108.4
C15 C16 H16A 109.5
C15 C16 H16B 109.5
H16A C16 H16B 109.5
C15 C16 H16C 109.5
H16A C16 H16C 109.5
H16B C16 H16C 109.5
C15 C17 H17A 109.5
C15 C17 H17B 109.5
H17A C17 H17B 109.5
C15 C17 H17C 109.5
H17A C17 H17C 109.5
H17B C17 H17C 109.5
C22 C18 C19 108.05(14)
C22 C18 C23 124.67(15)
C19 C18 C23 127.14(15)
C22 C18 Y1 74.79(9)
C19 C18 Y1 74.18(9)
C23 C18 Y1 120.53(10)
C18 C19 C20 108.04(14)
C18 C19 C24 125.80(15)
C20 C19 C24 125.61(15)
C18 C19 Y1 74.88(9)
C20 C19 Y1 74.61(9)
C24 C19 Y1 123.19(10)
C21 C20 C19 107.71(14)
C21 C20 C25 125.85(15)
C19 C20 C25 125.85(15)
C21 C20 Y1 75.34(9)
C19 C20 Y1 74.24(9)
C25 C20 Y1 123.26(11)
C22 C21 C20 107.85(14)
C22 C21 C26 123.47(15)
C20 C21 C26 127.56(15)
C22 C21 Y1 74.15(9)
C20 C21 Y1 73.68(9)
C26 C21 Y1 127.47(11)
C18 C22 C21 108.34(14)
C18 C22 C27 125.96(15)
C21 C22 C27 125.36(15)
C18 C22 Y1 74.37(9)
C21 C22 Y1 75.08(9)
C27 C22 Y1 121.89(11)
C18 C23 H23A 109.5
C18 C23 H23B 109.5
H23A C23 H23B 109.5
C18 C23 H23C 109.5
H23A C23 H23C 109.5
H23B C23 H23C 109.5
C19 C24 H24A 109.5
C19 C24 H24B 109.5
H24A C24 H24B 109.5
C19 C24 H24C 109.5
H24A C24 H24C 109.5
H24B C24 H24C 109.5
C20 C25 H25A 109.5
C20 C25 H25B 109.5
H25A C25 H25B 109.5
C20 C25 H25C 109.5
H25A C25 H25C 109.5
H25B C25 H25C 109.5
C21 C26 H26A 109.5
C21 C26 H26B 109.5
H26A C26 H26B 109.5
C21 C26 H26C 109.5
H26A C26 H26C 109.5
H26B C26 H26C 109.5
C22 C27 H27A 109.5
C22 C27 H27B 109.5
H27A C27 H27B 109.5
C22 C27 H27C 109.5
H27A C27 H27C 109.5
H27B C27 H27C 109.5
C29 C28 C32 108.60(14)
C29 C28 C33 124.64(15)
C32 C28 C33 126.04(15)
C29 C28 Y1 74.67(9)
C32 C28 Y1 74.35(9)
C33 C28 Y1 124.81(10)
C28 C29 C30 107.63(14)
C28 C29 C34 124.21(15)
C30 C29 C34 127.48(15)
C28 C29 Y1 74.83(9)
C30 C29 Y1 74.54(9)
C34 C29 Y1 123.89(11)
C31 C30 C29 108.02(14)
C31 C30 C35 122.85(15)
C29 C30 C35 127.58(15)
C31 C30 Y1 75.03(9)
C29 C30 Y1 74.75(9)
C35 C30 Y1 127.39(11)
C30 C31 C32 108.11(14)
C30 C31 C36 123.09(15)
C32 C31 C36 127.02(16)
C30 C31 Y1 74.40(9)
C32 C31 Y1 74.20(9)
C36 C31 Y1 129.34(11)
C28 C32 C31 107.62(14)
C28 C32 C37 125.07(15)
C31 C32 C37 126.84(15)
C28 C32 Y1 75.05(9)
C31 C32 Y1 75.14(9)
C37 C32 Y1 121.92(11)
C28 C33 H33A 109.5
C28 C33 H33B 109.5
H33A C33 H33B 109.5
C28 C33 H33C 109.5
H33A C33 H33C 109.5
H33B C33 H33C 109.5
C29 C34 H34A 109.5
C29 C34 H34B 109.5
H34A C34 H34B 109.5
C29 C34 H34C 109.5
H34A C34 H34C 109.5
H34B C34 H34C 109.5
C30 C35 H35A 109.5
C30 C35 H35B 109.5
H35A C35 H35B 109.5
C30 C35 H35C 109.5
H35A C35 H35C 109.5
H35B C35 H35C 109.5
C31 C36 H36A 109.5
C31 C36 H36B 109.5
H36A C36 H36B 109.5
C31 C36 H36C 109.5
H36A C36 H36C 109.5
H36B C36 H36C 109.5
C32 C37 H37A 109.5
C32 C37 H37B 109.5
H37A C37 H37B 109.5
C32 C37 H37C 109.5
H37A C37 H37C 109.5
H37B C37 H37C 109.5
C6S C1S C2S 120.3(3)
C6S C1S H1S 119.8
C2S C1S H1S 119.8
C3S C2S C1S 120.0(3)
C3S C2S H2S 120.0
C1S C2S H2S 120.0
C2S C3S C4S 120.5(3)
C2S C3S H3S 119.8
C4S C3S H3S 119.8
C3S C4S C5S 119.8(3)
C3S C4S H4S 120.1
C5S C4S H4S 120.1
C4S C5S C6S 119.8(3)
C4S C5S H5S 120.1
C6S C5S H5S 120.1
C1S C6S C5S 119.5(3)
C1S C6S H6S 120.2
C5S C6S H6S 120.2

loop_
_geom_bond_atom_site_label_1
_geom_bond_atom_site_label_2
_geom_bond_distance
Y1 N1 2.3304(13)
Y1 N2 2.5314(13)
Y1 C19 2.6509(15)
Y1 C20 2.6557(15)
Y1 C18 2.6599(15)
Y1 C22 2.6653(15)
Y1 C21 2.6772(15)
Y1 C32 2.6850(16)
Y1 C30 2.6890(15)
Y1 C29 2.6918(15)
Y1 C28 2.6939(15)
Y1 C31 2.6971(16)
N1 C1 1.349(2)
N1 C4 1.388(2)
C1 C2 1.403(2)
C1 H1 0.9500
N2 C5 1.3175(19)
N2 C6 1.4426(19)
C2 C3 1.386(2)
C2 H2 0.9500
C3 C4 1.408(2)
C3 H3 0.9500
C4 C5 1.411(2)
C5 H5 0.9500
C6 C11 1.412(2)
C6 C7 1.420(2)
C7 C8 1.397(2)
C7 C12 1.528(2)
C8 C9 1.382(2)
C8 H8 0.9500
C9 C10 1.382(3)
C9 H9 0.9500
C10 C11 1.395(2)
C10 H10 0.9500
C11 C15 1.517(2)
C12 C14 1.532(2)
C12 C13 1.533(2)
C12 H12 1.0000
C13 H13A 0.9800
C13 H13B 0.9800
C13 H13C 0.9800
C14 H14A 0.9800
C14 H14B 0.9800
C14 H14C 0.9800
C15 C16 1.531(3)
C15 C17 1.539(2)
C15 H15 1.0000
C16 H16A 0.9800
C16 H16B 0.9800
C16 H16C 0.9800
C17 H17A 0.9800
C17 H17B 0.9800
C17 H17C 0.9800
C18 C22 1.416(2)
C18 C19 1.417(2)
C18 C23 1.503(2)
C19 C20 1.425(2)
C19 C24 1.506(2)
C20 C21 1.424(2)
C20 C25 1.502(2)
C21 C22 1.417(2)
C21 C26 1.504(2)
C22 C27 1.503(2)
C23 H23A 0.9800
C23 H23B 0.9800
C23 H23C 0.9800
C24 H24A 0.9800
C24 H24B 0.9800
C24 H24C 0.9800
C25 H25A 0.9800
C25 H25B 0.9800
C25 H25C 0.9800
C26 H26A 0.9800
C26 H26B 0.9800
C26 H26C 0.9800
C27 H27A 0.9800
C27 H27B 0.9800
C27 H27C 0.9800
C28 C29 1.417(2)
C28 C32 1.419(2)
C28 C33 1.500(2)
C29 C30 1.425(2)
C29 C34 1.506(2)
C30 C31 1.420(2)
C30 C35 1.501(2)
C31 C32 1.423(2)
C31 C36 1.504(2)
C32 C37 1.505(2)
C33 H33A 0.9800
C33 H33B 0.9800
C33 H33C 0.9800
C34 H34A 0.9800
C34 H34B 0.9800
C34 H34C 0.9800
C35 H35A 0.9800
C35 H35B 0.9800
C35 H35C 0.9800
C36 H36A 0.9800
C36 H36B 0.9800
C36 H36C 0.9800
C37 H37A 0.9800
C37 H37B 0.9800
C37 H37C 0.9800
C1S C6S 1.348(5)
C1S C2S 1.348(5)
C1S H1S 0.9500
C2S C3S 1.338(4)
C2S H2S 0.9500
C3S C4S 1.349(4)
C3S H3S 0.9500
C4S C5S 1.349(5)
C4S H4S 0.9500
C5S C6S 1.362(6)
C5S H5S 0.9500
C6S H6S 0.9500
